data_4034556
loop_
_publ_author_name
'Tukhvatshin, Rinat S.'
'Kucherenko, Alexander S.'
'Nelyubina, Yulia V.'
'Zlotin, Sergei G.'

_publ_section_title
;
 Conjugate Addition of Carbon Acids to \b,\g-Unsaturated \a-Keto Esters:
 Product Tautomerism and Applications for Asymmetric Synthesis of
 Benzo[<i>a</i>]phenazin-5-ol Derivatives.
;
_journal_issue 21
_journal_name_full 'The Journal of organic chemistry'
_journal_page_first 13824
_journal_page_last 13831
_journal_paper_doi 10.1021/acs.joc.9b02021
_journal_volume 84
_journal_year 2019
_chemical_absolute_configuration unk
_chemical_formula_moiety 'C21 H18 O6'
_chemical_formula_sum 'C21 H18 O6'
_chemical_formula_weight 366.35
_space_group_crystal_system orthorhombic
_space_group_IT_number 19
_space_group_name_Hall 'P 2ac 2ab'
_space_group_name_H-M_alt 'P 21 21 21'
_atom_sites_solution_hydrogens mixed
_audit_creation_method SHELXL-2014/6
_cell_angle_alpha 90
_cell_angle_beta 90
_cell_angle_gamma 90
_cell_formula_units_Z 4
_cell_length_a 9.2943(4)
_cell_length_b 10.1497(4)
_cell_length_c 19.3054(7)
_cell_measurement_reflns_used 2666
_cell_measurement_temperature 120(2)
_cell_measurement_theta_max 30
_cell_measurement_theta_min 3
_cell_volume 1821.16(13)
_computing_cell_refinement 'APEX2 (Bruker, 2005)'
_computing_data_collection 'APEX2 (Bruker, 2005)'
_computing_data_reduction 'APEX2 (Bruker, 2005)'
_computing_molecular_graphics 'SHELXL-2014/6 (Sheldrick, 2014)'
_computing_publication_material 'SHELXL-2014/6 (Sheldrick, 2014)'
_computing_structure_refinement 'SHELXL-2014/6 (Sheldrick, 2014)'
_computing_structure_solution 'APEX2 (Bruker, 2005)'
_diffrn_ambient_temperature 120(2)
_diffrn_measured_fraction_theta_full 0.974
_diffrn_measured_fraction_theta_max 0.978
_diffrn_measurement_device_type 'Bruker APEX2 DUO CCD area detector'
_diffrn_measurement_method 'phi and omega scans'
_diffrn_radiation_type CuK\a
_diffrn_radiation_wavelength 1.54178
_diffrn_reflns_av_R_equivalents 0.0254
_diffrn_reflns_av_unetI/netI 0.0234
_diffrn_reflns_Laue_measured_fraction_full 0.974
_diffrn_reflns_Laue_measured_fraction_max 0.978
_diffrn_reflns_limit_h_max 10
_diffrn_reflns_limit_h_min -10
_diffrn_reflns_limit_k_max 12
_diffrn_reflns_limit_k_min -11
_diffrn_reflns_limit_l_max 20
_diffrn_reflns_limit_l_min -22
_diffrn_reflns_number 13301
_diffrn_reflns_point_group_measured_fraction_full 0.976
_diffrn_reflns_point_group_measured_fraction_max 0.980
_diffrn_reflns_theta_full 67.679
_diffrn_reflns_theta_max 67.500
_diffrn_reflns_theta_min 4.923
_exptl_absorpt_coefficient_mu 0.818
_exptl_absorpt_correction_T_max 0.7536
_exptl_absorpt_correction_T_min 0.6749
_exptl_absorpt_correction_type multi-scan
_exptl_absorpt_process_details 'APEX2 (Bruker, 2005)'
_exptl_crystal_colour colorless
_exptl_crystal_density_diffrn 1.336
_exptl_crystal_description needle
_exptl_crystal_F_000 768
_exptl_crystal_size_max 0.350
_exptl_crystal_size_mid 0.010
_exptl_crystal_size_min 0.010
_refine_diff_density_max 0.151
_refine_diff_density_min -0.187
_refine_diff_density_rms 0.035
_refine_ls_abs_structure_details
;
 Flack x determined using 1335 quotients [(I+)-(I-)]/[(I+)+(I-)]
 (Parsons, Flack and Wagner, Acta Cryst. B69 (2013) 249-259).
;
_refine_ls_abs_structure_Flack 0.07(5)
_refine_ls_extinction_method none
_refine_ls_goodness_of_fit_ref 1.048
_refine_ls_hydrogen_treatment constr
_refine_ls_matrix_type full
_refine_ls_number_parameters 246
_refine_ls_number_reflns 3223
_refine_ls_number_restraints 0
_refine_ls_restrained_S_all 1.048
_refine_ls_R_factor_all 0.0274
_refine_ls_R_factor_gt 0.0267
_refine_ls_shift/su_max 0.001
_refine_ls_shift/su_mean 0.000
_refine_ls_structure_factor_coef Fsqd
_refine_ls_weighting_details 'w=1/[\s^2^(Fo^2^)+(0.0500P)^2^+0.1341P] where P=(Fo^2^+2Fc^2^)/3'
_refine_ls_weighting_scheme calc
_refine_ls_wR_factor_gt 0.0700
_refine_ls_wR_factor_ref 0.0708
_reflns_Friedel_coverage 0.736
_reflns_Friedel_fraction_full 0.978
_reflns_Friedel_fraction_max 0.982
_reflns_number_gt 3150
_reflns_number_total 3223
_reflns_threshold_expression 'I > 2\s(I)'
_cod_data_source_file jo9b02021_si_001.cif
_cod_data_source_block 1
_cod_database_code 4034556
_shelx_space_group_comment
;
The symmetry employed for this shelxl refinement is uniquely defined
by the following loop, which should always be used as a source of
symmetry information in preference to the above space-group names.
They are only intended as comments.
;
_shelx_estimated_absorpt_t_min 0.763
_shelx_estimated_absorpt_t_max 0.992
_shelxl_version_number 2014/6

loop_
_space_group_symop_operation_xyz
'x, y, z'
'-x+1/2, -y, z+1/2'
'-x, y+1/2, -z+1/2'
'x+1/2, -y+1/2, -z'

loop_
_atom_site_label
_atom_site_type_symbol
_atom_site_fract_x
_atom_site_fract_y
_atom_site_fract_z
_atom_site_U_iso_or_equiv
_atom_site_adp_type
_atom_site_occupancy
_atom_site_site_symmetry_order
_atom_site_calc_flag
_atom_site_refinement_flags_posn
_atom_site_refinement_flags_adp
O1 O 0.51499(13) 0.52474(12) 0.63629(6) 0.0235(3) Uani 1 1 d . .
O2 O 0.30510(14) 0.60759(12) 0.60677(6) 0.0268(3) Uani 1 1 d . .
O3 O 0.67656(12) 0.57307(11) 0.43919(6) 0.0186(2) Uani 1 1 d . .
O4 O 0.68567(12) 0.67613(11) 0.33522(6) 0.0200(3) Uani 1 1 d . .
H4O H 0.7275 0.7489 0.3556 0.024 Uiso 1 1 d R U
O5 O 0.54537(14) 0.39185(12) 0.36024(7) 0.0297(3) Uani 1 1 d . .
O6 O 0.43519(14) 0.54734(12) 0.29582(6) 0.0255(3) Uani 1 1 d . .
C1 C 0.47783(18) 0.59578(15) 0.51772(8) 0.0186(3) Uani 1 1 d . .
C2 C 0.42553(18) 0.57786(16) 0.58736(9) 0.0208(3) Uani 1 1 d . .
C3 C 0.65386(18) 0.48574(15) 0.62032(9) 0.0206(3) Uani 1 1 d . .
C4 C 0.7349(2) 0.43121(18) 0.67337(9) 0.0257(4) Uani 1 1 d . .
H4A H 0.6969 0.4237 0.7189 0.031 Uiso 1 1 calc R U
C5 C 0.8729(2) 0.38790(17) 0.65824(9) 0.0273(4) Uani 1 1 d . .
H5A H 0.9296 0.3493 0.6938 0.033 Uiso 1 1 calc R U
C6 C 0.9297(2) 0.40014(17) 0.59164(10) 0.0261(4) Uani 1 1 d . .
H6A H 1.0244 0.3699 0.5821 0.031 Uiso 1 1 calc R U
C7 C 0.84841(18) 0.45608(16) 0.53957(9) 0.0219(3) Uani 1 1 d . .
H7A H 0.8877 0.4653 0.4944 0.026 Uiso 1 1 calc R U
C8 C 0.70783(17) 0.49949(15) 0.55317(8) 0.0184(3) Uani 1 1 d . .
C9 C 0.61443(17) 0.55760(15) 0.50185(8) 0.0171(3) Uani 1 1 d . .
C10 C 0.59000(17) 0.62409(15) 0.38272(8) 0.0173(3) Uani 1 1 d . .
C11 C 0.48107(18) 0.72365(15) 0.41000(8) 0.0185(3) Uani 1 1 d . .
H11A H 0.4213 0.7556 0.3710 0.022 Uiso 1 1 calc R U
H11B H 0.5331 0.8002 0.4296 0.022 Uiso 1 1 calc R U
C12 C 0.38223(18) 0.66438(15) 0.46626(8) 0.0187(3) Uani 1 1 d . .
H12A H 0.3356 0.7397 0.4910 0.022 Uiso 1 1 calc R U
C13 C 0.26148(17) 0.57811(16) 0.43697(8) 0.0197(3) Uani 1 1 d . .
C14 C 0.24944(18) 0.44473(17) 0.45124(9) 0.0225(3) Uani 1 1 d . .
H14A H 0.3165 0.4040 0.4816 0.027 Uiso 1 1 calc R U
C15 C 0.1402(2) 0.36983(18) 0.42154(10) 0.0261(4) Uani 1 1 d . .
H15A H 0.1343 0.2786 0.4321 0.031 Uiso 1 1 calc R U
C16 C 0.03982(19) 0.42452(19) 0.37701(10) 0.0280(4) Uani 1 1 d . .
C17 C 0.05064(19) 0.55985(19) 0.36340(10) 0.0280(4) Uani 1 1 d . .
H17A H -0.0174 0.6008 0.3337 0.034 Uiso 1 1 calc R U
C18 C 0.15944(18) 0.63465(17) 0.39281(9) 0.0244(4) Uani 1 1 d . .
H18A H 0.1648 0.7261 0.3828 0.029 Uiso 1 1 calc R U
C19 C -0.0772(2) 0.3425(2) 0.34360(13) 0.0409(5) Uani 1 1 d . .
H19A H -0.0667 0.2504 0.3579 0.061 Uiso 1 1 calc R U
H19B H -0.0690 0.3486 0.2931 0.061 Uiso 1 1 calc R U
H19C H -0.1716 0.3754 0.3582 0.061 Uiso 1 1 calc R U
C20 C 0.52122(18) 0.50425(17) 0.34590(8) 0.0198(3) Uani 1 1 d . .
C21 C 0.3640(2) 0.4452(2) 0.25590(10) 0.0363(5) Uani 1 1 d . .
H21A H 0.3064 0.4857 0.2191 0.054 Uiso 1 1 calc R U
H21B H 0.3011 0.3937 0.2864 0.054 Uiso 1 1 calc R U
H21C H 0.4364 0.3870 0.2352 0.054 Uiso 1 1 calc R U

loop_
_atom_site_aniso_label
_atom_site_aniso_U_11
_atom_site_aniso_U_22
_atom_site_aniso_U_33
_atom_site_aniso_U_23
_atom_site_aniso_U_13
_atom_site_aniso_U_12
O1 0.0280(6) 0.0269(6) 0.0155(6) 0.0009(4) 0.0033(5) 0.0040(5)
O2 0.0274(7) 0.0285(6) 0.0245(6) 0.0000(5) 0.0087(5) 0.0052(5)
O3 0.0194(5) 0.0232(6) 0.0130(5) 0.0012(4) 0.0005(4) 0.0032(4)
O4 0.0210(6) 0.0231(6) 0.0161(5) 0.0018(4) 0.0004(4) -0.0033(4)
O5 0.0279(6) 0.0210(6) 0.0402(7) -0.0029(5) 0.0006(6) -0.0011(5)
O6 0.0286(6) 0.0301(6) 0.0177(6) -0.0037(5) -0.0033(5) -0.0060(5)
C1 0.0220(8) 0.0165(7) 0.0173(8) -0.0016(6) 0.0011(6) -0.0010(6)
C2 0.0255(8) 0.0178(7) 0.0192(8) -0.0007(6) 0.0021(6) 0.0004(6)
C3 0.0252(8) 0.0174(7) 0.0193(8) -0.0023(6) 0.0003(6) 0.0006(6)
C4 0.0363(10) 0.0246(9) 0.0161(8) 0.0002(7) -0.0040(7) 0.0011(7)
C5 0.0341(10) 0.0244(8) 0.0236(9) 0.0003(6) -0.0102(7) 0.0020(7)
C6 0.0239(9) 0.0256(8) 0.0289(9) 0.0000(7) -0.0048(7) 0.0039(7)
C7 0.0220(8) 0.0218(8) 0.0220(8) -0.0004(6) -0.0007(6) 0.0010(6)
C8 0.0225(8) 0.0158(7) 0.0171(8) -0.0013(6) -0.0013(6) -0.0006(6)
C9 0.0214(8) 0.0150(7) 0.0148(7) -0.0021(6) 0.0014(6) -0.0020(6)
C10 0.0183(8) 0.0197(8) 0.0139(7) 0.0020(6) -0.0014(5) -0.0015(6)
C11 0.0199(8) 0.0177(7) 0.0179(7) -0.0002(6) -0.0025(6) -0.0002(6)
C12 0.0200(8) 0.0178(7) 0.0183(8) -0.0011(6) 0.0012(6) 0.0025(6)
C13 0.0172(7) 0.0226(8) 0.0194(8) -0.0036(6) 0.0031(6) 0.0022(6)
C14 0.0191(8) 0.0249(8) 0.0234(9) 0.0001(7) 0.0025(6) 0.0024(7)
C15 0.0232(8) 0.0235(8) 0.0316(9) -0.0032(6) 0.0048(7) -0.0011(7)
C16 0.0189(8) 0.0324(9) 0.0327(9) -0.0095(7) 0.0026(7) 0.0006(7)
C17 0.0202(8) 0.0333(9) 0.0303(9) -0.0030(7) -0.0037(7) 0.0057(7)
C18 0.0217(9) 0.0235(8) 0.0280(9) -0.0007(7) 0.0001(7) 0.0050(6)
C19 0.0272(10) 0.0398(11) 0.0556(14) -0.0135(10) -0.0089(9) -0.0019(8)
C20 0.0182(8) 0.0229(8) 0.0182(8) -0.0016(6) 0.0046(6) -0.0024(6)
C21 0.0377(11) 0.0457(11) 0.0256(9) -0.0101(8) -0.0025(8) -0.0165(9)

loop_
_atom_type_symbol
_atom_type_description
_atom_type_scat_dispersion_real
_atom_type_scat_dispersion_imag
_atom_type_scat_source
C C 0.0181 0.0091 'International Tables Vol C Tables 4.2.6.8 and 6.1.1.4'
H H 0.0000 0.0000 'International Tables Vol C Tables 4.2.6.8 and 6.1.1.4'
O O 0.0492 0.0322 'International Tables Vol C Tables 4.2.6.8 and 6.1.1.4'

loop_
_geom_angle_atom_site_label_1
_geom_angle_atom_site_label_2
_geom_angle_atom_site_label_3
_geom_angle
C2 O1 C3 121.67(13)
C9 O3 C10 118.55(12)
C10 O4 H4O 107.1
C20 O6 C21 115.18(15)
C9 C1 C2 119.22(15)
C9 C1 C12 122.26(14)
C2 C1 C12 118.40(14)
O2 C2 O1 116.31(15)
O2 C2 C1 124.44(16)
O1 C2 C1 119.25(15)
O1 C3 C4 117.14(15)
O1 C3 C8 120.85(15)
C4 C3 C8 122.00(16)
C5 C4 C3 118.26(16)
C5 C4 H4A 120.9
C3 C4 H4A 120.9
C4 C5 C6 121.04(16)
C4 C5 H5A 119.5
C6 C5 H5A 119.5
C7 C6 C5 120.06(17)
C7 C6 H6A 120.0
C5 C6 H6A 120.0
C6 C7 C8 120.17(16)
C6 C7 H7A 119.9
C8 C7 H7A 119.9
C3 C8 C7 118.46(15)
C3 C8 C9 117.51(15)
C7 C8 C9 124.04(15)
O3 C9 C1 124.56(15)
O3 C9 C8 113.92(14)
C1 C9 C8 121.49(15)
O4 C10 O3 106.16(12)
O4 C10 C11 113.77(13)
O3 C10 C11 110.20(12)
O4 C10 C20 105.16(12)
O3 C10 C20 107.09(12)
C11 C10 C20 113.93(13)
C10 C11 C12 112.32(13)
C10 C11 H11A 109.1
C12 C11 H11A 109.1
C10 C11 H11B 109.1
C12 C11 H11B 109.1
H11A C11 H11B 107.9
C1 C12 C13 114.34(13)
C1 C12 C11 107.07(13)
C13 C12 C11 113.52(13)
C1 C12 H12A 107.2
C13 C12 H12A 107.2
C11 C12 H12A 107.2
C14 C13 C18 117.85(15)
C14 C13 C12 122.97(15)
C18 C13 C12 119.17(15)
C13 C14 C15 120.69(16)
C13 C14 H14A 119.7
C15 C14 H14A 119.7
C16 C15 C14 121.89(17)
C16 C15 H15A 119.1
C14 C15 H15A 119.1
C15 C16 C17 117.44(16)
C15 C16 C19 121.88(18)
C17 C16 C19 120.69(18)
C18 C17 C16 120.81(17)
C18 C17 H17A 119.6
C16 C17 H17A 119.6
C17 C18 C13 121.31(16)
C17 C18 H18A 119.3
C13 C18 H18A 119.3
C16 C19 H19A 109.5
C16 C19 H19B 109.5
H19A C19 H19B 109.5
C16 C19 H19C 109.5
H19A C19 H19C 109.5
H19B C19 H19C 109.5
O5 C20 O6 126.56(15)
O5 C20 C10 124.50(16)
O6 C20 C10 108.92(14)
O6 C21 H21A 109.5
O6 C21 H21B 109.5
H21A C21 H21B 109.5
O6 C21 H21C 109.5
H21A C21 H21C 109.5
H21B C21 H21C 109.5

loop_
_geom_bond_atom_site_label_1
_geom_bond_atom_site_label_2
_geom_bond_distance
O1 C2 1.369(2)
O1 C3 1.385(2)
O2 C2 1.218(2)
O3 C9 1.3496(19)
O3 C10 1.4505(18)
O4 C10 1.3823(19)
O4 H4O 0.9229
O5 C20 1.195(2)
O6 C20 1.329(2)
O6 C21 1.452(2)
C1 C9 1.362(2)
C1 C2 1.441(2)
C1 C12 1.504(2)
C3 C4 1.387(2)
C3 C8 1.397(2)
C4 C5 1.387(3)
C4 H4A 0.9500
C5 C6 1.395(3)
C5 H5A 0.9500
C6 C7 1.379(2)
C6 H6A 0.9500
C7 C8 1.404(2)
C7 H7A 0.9500
C8 C9 1.443(2)
C10 C11 1.524(2)
C10 C20 1.547(2)
C11 C12 1.544(2)
C11 H11A 0.9900
C11 H11B 0.9900
C12 C13 1.532(2)
C12 H12A 1.0000
C13 C14 1.386(2)
C13 C18 1.398(2)
C14 C15 1.392(3)
C14 H14A 0.9500
C15 C16 1.385(3)
C15 H15A 0.9500
C16 C17 1.402(3)
C16 C19 1.514(3)
C17 C18 1.386(3)
C17 H17A 0.9500
C18 H18A 0.9500
C19 H19A 0.9800
C19 H19B 0.9800
C19 H19C 0.9800
C21 H21A 0.9800
C21 H21B 0.9800
C21 H21C 0.9800

loop_
_geom_torsion_atom_site_label_1
_geom_torsion_atom_site_label_2
_geom_torsion_atom_site_label_3
_geom_torsion_atom_site_label_4
_geom_torsion
C3 O1 C2 O2 179.29(14)
C3 O1 C2 C1 -1.1(2)
C9 C1 C2 O2 -179.39(16)
C12 C1 C2 O2 4.5(2)
C9 C1 C2 O1 1.0(2)
C12 C1 C2 O1 -175.07(13)
C2 O1 C3 C4 -179.02(15)
C2 O1 C3 C8 0.0(2)
O1 C3 C4 C5 178.19(15)
C8 C3 C4 C5 -0.9(3)
C3 C4 C5 C6 0.8(3)
C4 C5 C6 C7 0.0(3)
C5 C6 C7 C8 -0.7(3)
O1 C3 C8 C7 -178.83(14)
C4 C3 C8 C7 0.2(2)
O1 C3 C8 C9 1.0(2)
C4 C3 C8 C9 -179.97(15)
C6 C7 C8 C3 0.6(2)
C6 C7 C8 C9 -179.21(15)
C10 O3 C9 C1 -5.2(2)
C10 O3 C9 C8 176.75(12)
C2 C1 C9 O3 -177.88(15)
C12 C1 C9 O3 -2.0(2)
C2 C1 C9 C8 0.1(2)
C12 C1 C9 C8 175.98(14)
C3 C8 C9 O3 177.09(14)
C7 C8 C9 O3 -3.1(2)
C3 C8 C9 C1 -1.1(2)
C7 C8 C9 C1 178.77(15)
C9 O3 C10 O4 157.84(13)
C9 O3 C10 C11 34.21(18)
C9 O3 C10 C20 -90.21(15)
O4 C10 C11 C12 -176.40(12)
O3 C10 C11 C12 -57.32(16)
C20 C10 C11 C12 63.07(17)
C9 C1 C12 C13 106.38(17)
C2 C1 C12 C13 -77.68(18)
C9 C1 C12 C11 -20.28(19)
C2 C1 C12 C11 155.66(14)
C10 C11 C12 C1 48.80(16)
C10 C11 C12 C13 -78.34(17)
C1 C12 C13 C14 -6.1(2)
C11 C12 C13 C14 117.16(17)
C1 C12 C13 C18 175.07(14)
C11 C12 C13 C18 -61.69(19)
C18 C13 C14 C15 0.9(2)
C12 C13 C14 C15 -177.96(16)
C13 C14 C15 C16 0.0(3)
C14 C15 C16 C17 -0.9(3)
C14 C15 C16 C19 178.75(17)
C15 C16 C17 C18 1.0(3)
C19 C16 C17 C18 -178.67(18)
C16 C17 C18 C13 -0.2(3)
C14 C13 C18 C17 -0.8(2)
C12 C13 C18 C17 178.10(16)
C21 O6 C20 O5 0.6(2)
C21 O6 C20 C10 179.26(14)
O4 C10 C20 O5 108.28(18)
O3 C10 C20 O5 -4.4(2)
C11 C10 C20 O5 -126.47(18)
O4 C10 C20 O6 -70.40(15)
O3 C10 C20 O6 176.96(12)
C11 C10 C20 O6 54.84(17)
